data_1534446
loop_
_publ_author_name
'Gavarri, J.R.'

_publ_section_title
;
 Evoluton structurale d'oxydes isomorphes Me X2 O4: Relation entre
 dilation, vibrations et rigidite
;
_journal_name_full 'Journal of Solid State Chemistry'
_journal_page_first 12
_journal_page_last 28
_journal_volume 43
_journal_year 1982
_chemical_formula_sum 'Ni O4 Sb2'
_chemical_name_systematic 'Ni Sb2 O4'
_space_group_IT_number 135
_symmetry_space_group_name_Hall '-P 4c 2ab'
_symmetry_space_group_name_H-M 'P 42/m b c'
_cell_angle_alpha 90
_cell_angle_beta 90
_cell_angle_gamma 90
_cell_formula_units_Z 4
_cell_length_a 8.372
_cell_length_b 8.372
_cell_length_c 5.908
_cell_volume 414.094
_citation_journal_id_ASTM JSSCBI
_cod_data_source_file Gavarri_JSSCBI_1982_470.cif
_cod_data_source_block Ni1O4Sb2
_cod_original_formula_sum 'Ni1 O4 Sb2'
_cod_database_code 1534446

loop_
_symmetry_equiv_pos_as_xyz
x,y,z
-y,x,z+1/2
-x,-y,z
y,-x,z+1/2
x+1/2,-y+1/2,-z
y+1/2,x+1/2,-z+1/2
-x+1/2,y+1/2,-z
-y+1/2,-x+1/2,-z+1/2
-x,-y,-z
y,-x,-z-1/2
x,y,-z
-y,x,-z-1/2
-x-1/2,y-1/2,z
-y-1/2,-x-1/2,z-1/2
x-1/2,-y-1/2,z
y-1/2,x-1/2,z-1/2

loop_
_atom_site_label
_atom_site_type_symbol
_atom_site_fract_x
_atom_site_fract_y
_atom_site_fract_z
_atom_site_occupancy
_atom_site_U_iso_or_equiv
Ni1 Ni+2 0 0.5 0.25 1 0.0
O1 O-2 0.676 0.176 0.25 1 0.0
O2 O-2 0.0989 0.6383 0 1 0.0
Sb1 Sb+3 0.1725 0.1631 0 1 0.0
